data_1576546
loop_
_publ_author_name
'Wang, Minghui'
'Li, Xihui'
'Zhang, Peng'
'Wang, Zhaoxu'
'Hao, Shu-Meng'
'He, Shuang'
'Qin, Xuan'
'Zhou, Guangmin'
'Zhou, Weidong'

_publ_section_title
;
 Upgraded closed-loop recycling of PET for high-voltage solid-state
 electrolytes and their critical Li+ transport
;
_journal_issue 6
_journal_name_full 'Energy &amp; Environmental Science'
_journal_page_first 1969
_journal_page_last 1982
_journal_paper_doi 10.1039/D5EE06034F
_journal_volume 19
_journal_year 2026
_chemical_formula_moiety '2(C6 H8 N O2)'
_chemical_formula_sum 'C12 H16 N2 O4'
_chemical_formula_weight 252.27
_space_group_crystal_system monoclinic
_space_group_IT_number 14
_space_group_name_Hall '-P 2ybc'
_space_group_name_H-M_alt 'P 1 21/c 1'
_atom_sites_solution_hydrogens geom
_atom_sites_solution_primary direct
_atom_sites_solution_secondary difmap
_audit_block_doi 10.5517/ccdc.csd.cc2k6blq
_audit_creation_date 2024-03-20
_audit_creation_method
;
  Olex2 1.1
  (compiled 2011.02.15 svn.r1672, GUI svn.r3494)
;
_audit_update_record
;
2024-09-24 deposited with the CCDC.	2026-02-10 downloaded from the CCDC.
;
_cell_angle_alpha 90.00
_cell_angle_beta 97.908(11)
_cell_angle_gamma 90.00
_cell_formula_units_Z 2
_cell_length_a 4.9229(7)
_cell_length_b 13.6267(9)
_cell_length_c 8.8349(6)
_cell_measurement_reflns_used 690
_cell_measurement_temperature 120.40(10)
_cell_measurement_theta_max 26.8940
_cell_measurement_theta_min 4.6400
_cell_volume 587.03(10)
_computing_cell_refinement
;
CrysAlisPro, Agilent Technologies,
Version 1.171.37.35 (release 13-08-2014 CrysAlis171 .NET)
(compiled Aug 13 2014,18:06:01)
;
_computing_data_collection
;
CrysAlisPro, Agilent Technologies,
Version 1.171.37.35 (release 13-08-2014 CrysAlis171 .NET)
(compiled Aug 13 2014,18:06:01)
;
_computing_data_reduction
;
CrysAlisPro, Agilent Technologies,
Version 1.171.37.35 (release 13-08-2014 CrysAlis171 .NET)
(compiled Aug 13 2014,18:06:01)
;
_computing_molecular_graphics
;
O. V. Dolomanov, L. J. Bourhis, R. J. Gildea, J. A. K. Howard and H. Puschmann,
OLEX2: a complete structure solution, refinement and analysis program.
J. Appl. Cryst. (2009). 42, 339-341.
;
_computing_publication_material
;
O. V. Dolomanov, L. J. Bourhis, R. J. Gildea, J. A. K. Howard and H. Puschmann,
OLEX2: a complete structure solution, refinement and analysis program.
J. Appl. Cryst. (2009). 42, 339-341.
;
_computing_structure_refinement 'SHELXL-97 (Sheldrick, 1997)'
_computing_structure_solution 'A short history of SHELX (Sheldrick, 2007)/Bruker'
_diffrn_ambient_environment N~2~
_diffrn_ambient_temperature 120.40(10)
_diffrn_detector 'CCD plate'
_diffrn_detector_area_resol_mean 16.0971
_diffrn_detector_type Eos
_diffrn_measured_fraction_theta_full 0.9973
_diffrn_measured_fraction_theta_max 0.8328
_diffrn_measurement_details
;
#__ type_ start__ end____ width___ exp.time_
  1 omega   64.00   89.00   1.0000    4.0000
omega____ theta____ kappa____ phi______ frames
    -       16.0852 -178.0000  -60.0000 25

#__ type_ start__ end____ width___ exp.time_
  2 omega  -11.00   35.00   1.0000    4.0000
omega____ theta____ kappa____ phi______ frames
    -       16.0852  -37.0000  120.0000 46

#__ type_ start__ end____ width___ exp.time_
  3 omega  -52.00   75.00   1.0000    4.0000
omega____ theta____ kappa____ phi______ frames
    -       16.0852    0.0000    0.0000 127
;
_diffrn_measurement_device 'four-circle diffractometer'
_diffrn_measurement_device_type 'Xcalibur, Eos, Gemini'
_diffrn_measurement_method '\w scans'
_diffrn_orient_matrix_UB_11 0.0145225000
_diffrn_orient_matrix_UB_12 -0.0433928000
_diffrn_orient_matrix_UB_13 0.0447456000
_diffrn_orient_matrix_UB_21 -0.1238529000
_diffrn_orient_matrix_UB_22 -0.0184232000
_diffrn_orient_matrix_UB_23 -0.0405208000
_diffrn_orient_matrix_UB_31 0.0746921000
_diffrn_orient_matrix_UB_32 -0.0220875000
_diffrn_orient_matrix_UB_33 -0.0541705000
_diffrn_radiation_monochromator graphite
_diffrn_radiation_probe x-ray
_diffrn_radiation_type 'Mo K\a'
_diffrn_radiation_wavelength 0.71073
_diffrn_reflns_av_R_equivalents 0.0281
_diffrn_reflns_av_unetI/netI 0.0470
_diffrn_reflns_limit_h_max 5
_diffrn_reflns_limit_h_min -6
_diffrn_reflns_limit_k_max 15
_diffrn_reflns_limit_k_min -16
_diffrn_reflns_limit_l_max 8
_diffrn_reflns_limit_l_min -10
_diffrn_reflns_number 2274
_diffrn_reflns_theta_full 25.98
_diffrn_reflns_theta_max 25.98
_diffrn_reflns_theta_min 2.99
_diffrn_source 'Enhance (Mo) X-ray Source'
_exptl_absorpt_coefficient_mu 0.108
_exptl_absorpt_correction_T_max 1.00000
_exptl_absorpt_correction_T_min 0.89596
_exptl_absorpt_correction_type multi-scan
_exptl_absorpt_process_details
;
CrysAlisPro, Agilent Technologies,
Version 1.171.37.35 (release 13-08-2014 CrysAlis171 .NET)
(compiled Aug 13 2014,18:06:01)
Empirical absorption correction using spherical harmonics,
 implemented in SCALE3 ABSPACK scaling algorithm.
;
_exptl_crystal_density_diffrn 1.427
_exptl_crystal_density_method 'not measured'
_exptl_crystal_F_000 268
_exptl_crystal_size_max 0.38
_exptl_crystal_size_mid 0.21
_exptl_crystal_size_min 0.16
_refine_diff_density_max 0.180
_refine_diff_density_min -0.194
_refine_diff_density_rms 0.045
_refine_ls_extinction_coef 0.038(6)
_refine_ls_extinction_expression Fc^*^=kFc[1+0.001xFc^2^\l^3^/sin(2\q)]^-1/4^
_refine_ls_extinction_method SHELXL
_refine_ls_goodness_of_fit_ref 1.063
_refine_ls_hydrogen_treatment mixed
_refine_ls_matrix_type full
_refine_ls_number_parameters 84
_refine_ls_number_reflns 1122
_refine_ls_number_restraints 0
_refine_ls_restrained_S_all 1.063
_refine_ls_R_factor_all 0.0511
_refine_ls_R_factor_gt 0.0407
_refine_ls_shift/su_max 0.001
_refine_ls_shift/su_mean 0.000
_refine_ls_structure_factor_coef Fsqd
_refine_ls_weighting_details 'calc w=1/[\s^2^(Fo^2^)+(0.0418P)^2^+0.0000P] where P=(Fo^2^+2Fc^2^)/3'
_refine_ls_weighting_scheme calc
_refine_ls_wR_factor_gt 0.0887
_refine_ls_wR_factor_ref 0.0975
_reflns_number_gt 924
_reflns_number_total 1122
_reflns_threshold_expression >2sigma(I)
_cod_data_source_file d5ee06034f2.cif
_cod_data_source_block exp_9015
_cod_depositor_comments 'Adding full bibliography for 1576545--1576546.cif.'
_cod_database_code 1576546
_reflns_odcompleteness_completeness 99.73
_reflns_odcompleteness_iscentric 1
_reflns_odcompleteness_theta 25.07

loop_
_space_group_symop_id
_space_group_symop_operation_xyz
1 'x, y, z'
2 '-x, y+1/2, -z+1/2'
3 '-x, -y, -z'
4 'x, -y-1/2, z-1/2'

loop_
_atom_site_label
_atom_site_type_symbol
_atom_site_fract_x
_atom_site_fract_y
_atom_site_fract_z
_atom_site_U_iso_or_equiv
_atom_site_adp_type
_atom_site_occupancy
_atom_site_symmetry_multiplicity
_atom_site_calc_flag
_atom_site_refinement_flags
_atom_site_disorder_assembly
_atom_site_disorder_group
O2 O 0.4945(2) 0.40451(8) 0.10382(12) 0.0250(3) Uani 1 1 d . . .
H2 H 0.5811 0.3538 0.1355 0.037 Uiso 1 1 calc R . .
N1 N 0.5461(3) 0.39786(9) -0.22910(14) 0.0199(4) Uani 1 1 d . . .
H1 H 0.5380 0.4613 -0.2117 0.024 Uiso 1 1 calc R . .
O1 O 0.7322(2) 0.27537(8) -0.35130(12) 0.0257(3) Uani 1 1 d . . .
C2 C 0.8540(3) 0.43703(12) -0.41487(16) 0.0182(4) Uani 1 1 d . . .
C5 C 0.3855(3) 0.33001(12) -0.14843(16) 0.0209(4) Uani 1 1 d . . .
H5A H 0.5013 0.2732 -0.1114 0.025 Uiso 1 1 calc R . .
H5B H 0.2284 0.3052 -0.2203 0.025 Uiso 1 1 calc R . .
C4 C 0.7045(3) 0.36452(12) -0.32863(16) 0.0189(4) Uani 1 1 d . . .
C6 C 0.2801(3) 0.37880(12) -0.01478(18) 0.0244(4) Uani 1 1 d . . .
H6A H 0.1776 0.4388 -0.0509 0.029 Uiso 1 1 calc R . .
H6B H 0.1509 0.3338 0.0270 0.029 Uiso 1 1 calc R . .
C3 C 0.9650(3) 0.40274(12) -0.54171(17) 0.0228(4) Uani 1 1 d . . .
H3 H 0.9414 0.3358 -0.5709 0.027 Uiso 1 1 calc R . .
C1 C 0.8910(3) 0.53519(12) -0.37421(17) 0.0228(4) Uani 1 1 d . . .
H1A H 0.8168 0.5598 -0.2880 0.027 Uiso 1 1 calc R . .

loop_
_atom_site_aniso_label
_atom_site_aniso_U_11
_atom_site_aniso_U_22
_atom_site_aniso_U_33
_atom_site_aniso_U_23
_atom_site_aniso_U_13
_atom_site_aniso_U_12
O2 0.0346(7) 0.0175(6) 0.0229(6) 0.0003(5) 0.0046(5) 0.0051(5)
N1 0.0260(8) 0.0136(7) 0.0213(7) 0.0002(5) 0.0073(6) -0.0010(6)
O1 0.0326(7) 0.0169(7) 0.0293(6) -0.0032(5) 0.0102(5) -0.0039(5)
C2 0.0174(8) 0.0181(9) 0.0190(8) 0.0004(7) 0.0026(7) 0.0005(7)
C5 0.0234(8) 0.0184(9) 0.0216(8) 0.0010(6) 0.0054(7) -0.0035(7)
C4 0.0194(8) 0.0184(9) 0.0183(8) -0.0010(7) 0.0009(7) -0.0009(7)
C6 0.0247(9) 0.0237(9) 0.0262(9) 0.0033(7) 0.0082(7) 0.0007(8)
C3 0.0280(9) 0.0175(9) 0.0235(8) -0.0040(7) 0.0062(7) -0.0035(7)
C1 0.0273(9) 0.0217(9) 0.0208(8) -0.0026(7) 0.0083(7) -0.0008(8)

loop_
_atom_type_symbol
_atom_type_description
_atom_type_scat_dispersion_real
_atom_type_scat_dispersion_imag
_atom_type_scat_source
C C 0.0033 0.0016 'International Tables Vol C Tables 4.2.6.8 and 6.1.1.4'
H H 0.0000 0.0000 'International Tables Vol C Tables 4.2.6.8 and 6.1.1.4'
N N 0.0061 0.0033 'International Tables Vol C Tables 4.2.6.8 and 6.1.1.4'
O O 0.0106 0.0060 'International Tables Vol C Tables 4.2.6.8 and 6.1.1.4'

loop_
_geom_angle_atom_site_label_1
_geom_angle_atom_site_label_2
_geom_angle_atom_site_label_3
_geom_angle
_geom_angle_site_symmetry_1
_geom_angle_site_symmetry_3
_geom_angle_publ_flag
C6 O2 H2 109.5 . . ?
C5 N1 H1 119.7 . . ?
C4 N1 H1 119.7 . . ?
C4 N1 C5 120.67(13) . . ?
C3 C2 C4 117.48(15) . . ?
C1 C2 C4 123.91(14) . . ?
C1 C2 C3 118.60(14) . . ?
N1 C5 H5A 109.3 . . ?
N1 C5 H5B 109.3 . . ?
N1 C5 C6 111.71(13) . . ?
H5A C5 H5B 107.9 . . ?
C6 C5 H5A 109.3 . . ?
C6 C5 H5B 109.3 . . ?
N1 C4 C2 118.87(14) . . ?
O1 C4 N1 121.80(13) . . ?
O1 C4 C2 119.33(13) . . ?
O2 C6 C5 112.59(13) . . ?
O2 C6 H6A 109.1 . . ?
O2 C6 H6B 109.1 . . ?
C5 C6 H6A 109.1 . . ?
C5 C6 H6B 109.1 . . ?
H6A C6 H6B 107.8 . . ?
C2 C3 H3 119.6 . . ?
C1 C3 C2 120.88(15) 3_764 . ?
C1 C3 H3 119.6 3_764 . ?
C2 C1 H1A 119.7 . . ?
C3 C1 C2 120.51(14) 3_764 . ?
C3 C1 H1A 119.7 3_764 . ?

loop_
_geom_bond_atom_site_label_1
_geom_bond_atom_site_label_2
_geom_bond_distance
_geom_bond_site_symmetry_2
_geom_bond_publ_flag
O2 H2 0.8400 . ?
O2 C6 1.4251(19) . ?
N1 H1 0.8800 . ?
N1 C5 1.4639(19) . ?
N1 C4 1.3328(19) . ?
O1 C4 1.2417(19) . ?
C2 C4 1.501(2) . ?
C2 C3 1.393(2) . ?
C2 C1 1.390(2) . ?
C5 H5A 0.9900 . ?
C5 H5B 0.9900 . ?
C5 C6 1.508(2) . ?
C6 H6A 0.9900 . ?
C6 H6B 0.9900 . ?
C3 H3 0.9500 . ?
C3 C1 1.384(2) 3_764 ?
C1 C3 1.384(2) 3_764 ?
C1 H1A 0.9500 . ?

loop_
_geom_torsion_atom_site_label_1
_geom_torsion_atom_site_label_2
_geom_torsion_atom_site_label_3
_geom_torsion_atom_site_label_4
_geom_torsion
_geom_torsion_site_symmetry_1
_geom_torsion_site_symmetry_2
_geom_torsion_site_symmetry_3
_geom_torsion_site_symmetry_4
_geom_torsion_publ_flag
N1 C5 C6 O2 -67.05(17) . . . . ?
C5 N1 C4 O1 -3.5(2) . . . . ?
C5 N1 C4 C2 176.81(13) . . . . ?
C4 N1 C5 C6 165.54(14) . . . . ?
C4 C2 C3 C1 -179.09(14) . . . 3_764 ?
C4 C2 C1 C3 179.03(14) . . . 3_764 ?
C3 C2 C4 N1 -165.43(14) . . . . ?
C3 C2 C4 O1 14.8(2) . . . . ?
C3 C2 C1 C3 0.0(3) . . . 3_764 ?
C1 C2 C4 N1 15.5(2) . . . . ?
C1 C2 C4 O1 -164.19(15) . . . . ?
C1 C2 C3 C1 0.0(3) . . . 3_764 ?
